data_4340155
loop_
_publ_author_name
'Wei, Lihui'
'Babich, John W.'
'Ouellette, Wayne'
'Zubieta, Jon'

_publ_section_title
;
 Developing the {M(CO)3}+ core for fluorescence applications: Rhenium
 tricarbonyl core complexes with benzimidazole, quinoline, and tryptophan
 derivatives.
;
_journal_issue 7
_journal_name_full 'Inorganic chemistry'
_journal_page_first 3057
_journal_page_last 3066
_journal_paper_doi 10.1021/ic0517319
_journal_volume 45
_journal_year 2006
_chemical_formula_sum 'C21 H19 Br N5 O3 Re'
_chemical_formula_weight 655.52
_chemical_name_systematic
; 
 ? 
;
_space_group_IT_number 14
_symmetry_space_group_name_Hall '-P 2ybc'
_symmetry_space_group_name_H-M 'P 1 21/c 1'
_atom_sites_solution_hydrogens geom
_atom_sites_solution_primary direct
_atom_sites_solution_secondary difmap
_audit_creation_method SHELXL-97
_cell_angle_alpha 90.00
_cell_angle_beta 99.3530(10)
_cell_angle_gamma 90.00
_cell_formula_units_Z 4
_cell_length_a 13.1851(5)
_cell_length_b 16.1292(7)
_cell_length_c 10.2689(4)
_cell_measurement_temperature 273(2)
_cell_volume 2154.80(15)
_computing_structure_refinement 'SHELXL-97 (Sheldrick, 1997)'
_computing_structure_solution 'SHELXS-97 (Sheldrick, 1990)'
_diffrn_ambient_temperature 273(2)
_diffrn_measured_fraction_theta_full 0.946
_diffrn_measured_fraction_theta_max 0.946
_diffrn_radiation_monochromator graphite
_diffrn_radiation_source 'fine-focus sealed tube'
_diffrn_radiation_type MoK\a
_diffrn_radiation_wavelength 0.71073
_diffrn_reflns_av_R_equivalents 0.0248
_diffrn_reflns_av_sigmaI/netI 0.0262
_diffrn_reflns_limit_h_max 19
_diffrn_reflns_limit_h_min -19
_diffrn_reflns_limit_k_max 24
_diffrn_reflns_limit_k_min -23
_diffrn_reflns_limit_l_max 15
_diffrn_reflns_limit_l_min -15
_diffrn_reflns_number 28505
_diffrn_reflns_theta_full 32.98
_diffrn_reflns_theta_max 32.98
_diffrn_reflns_theta_min 1.57
_exptl_absorpt_coefficient_mu 7.527
_exptl_crystal_density_diffrn 2.021
_exptl_crystal_density_method 'not measured'
_exptl_crystal_F_000 1256
_refine_diff_density_max 0.834
_refine_diff_density_min -1.084
_refine_diff_density_rms 0.149
_refine_ls_extinction_method none
_refine_ls_goodness_of_fit_ref 1.072
_refine_ls_hydrogen_treatment mixed
_refine_ls_matrix_type full
_refine_ls_number_parameters 286
_refine_ls_number_reflns 7678
_refine_ls_number_restraints 0
_refine_ls_restrained_S_all 1.072
_refine_ls_R_factor_all 0.0247
_refine_ls_R_factor_gt 0.0192
_refine_ls_shift/su_max 0.001
_refine_ls_shift/su_mean 0.000
_refine_ls_structure_factor_coef Fsqd
_refine_ls_weighting_details 'calc w=1/[\s^2^(Fo^2^)+(0.0185P)^2^+1.1355P] where P=(Fo^2^+2Fc^2^)/3'
_refine_ls_weighting_scheme calc
_refine_ls_wR_factor_gt 0.0451
_refine_ls_wR_factor_ref 0.0463
_reflns_number_gt 6687
_reflns_number_total 7678
_reflns_threshold_expression >2sigma(I)
_cod_data_source_file ic0517319si20051006_050250.cif
_cod_data_source_block p21-c_Complex_1:_[Re(CO)3(L1)]Br
_cod_database_code 4340155

loop_
_symmetry_equiv_pos_as_xyz
'x, y, z'
'-x, y+1/2, -z+1/2'
'-x, -y, -z'
'x, -y-1/2, z-1/2'

loop_
_atom_site_label
_atom_site_type_symbol
_atom_site_fract_x
_atom_site_fract_y
_atom_site_fract_z
_atom_site_U_iso_or_equiv
_atom_site_adp_type
_atom_site_occupancy
_atom_site_symmetry_multiplicity
_atom_site_calc_flag
_atom_site_refinement_flags
Re1 Re 0.331499(5) 0.366150(4) 0.806482(7) 0.00933(2) Uani 1 1 d .
O3 O 0.51888(13) 0.37192(11) 1.02839(17) 0.0300(4) Uani 1 1 d .
N5 N 0.30975(12) 0.62535(9) 0.75093(16) 0.0122(3) Uani 1 1 d .
C5 C 0.24541(14) 0.39297(12) 0.52284(17) 0.0111(3) Uani 1 1 d .
N4 N 0.29737(12) 0.49586(10) 0.82155(15) 0.0118(3) Uani 1 1 d .
O2 O 0.19737(11) 0.29757(9) 0.99876(14) 0.0197(3) Uani 1 1 d .
C21 C 0.34441(16) 0.69724(12) 0.6834(2) 0.0174(4) Uani 1 1 d .
H21A H 0.3989 0.7246 0.7409 0.026 Uiso 1 1 calc R
H21B H 0.2881 0.7350 0.6600 0.026 Uiso 1 1 calc R
H21C H 0.3690 0.6793 0.6050 0.026 Uiso 1 1 calc R
C6 C 0.07706(14) 0.39404(12) 0.47479(18) 0.0124(3) Uani 1 1 d .
C14 C 0.34237(14) 0.54666(12) 0.74608(18) 0.0116(3) Uani 1 1 d .
C4 C 0.35770(14) 0.39882(13) 0.51929(18) 0.0133(3) Uani 1 1 d .
H4A H 0.3704 0.4396 0.4544 0.016 Uiso 1 1 calc R
H4B H 0.3836 0.3457 0.4952 0.016 Uiso 1 1 calc R
N1 N 0.41055(12) 0.42386(10) 0.65327(15) 0.0112(3) Uani 1 1 d .
N3 N 0.16656(12) 0.40182(11) 0.42185(15) 0.0125(3) Uani 1 1 d .
C12 C 0.17170(15) 0.41480(14) 0.28236(18) 0.0178(4) Uani 1 1 d .
H12A H 0.2357 0.4409 0.2739 0.027 Uiso 1 1 calc R
H12B H 0.1158 0.4497 0.2438 0.027 Uiso 1 1 calc R
H12C H 0.1670 0.3623 0.2376 0.027 Uiso 1 1 calc R
O1 O 0.38943(12) 0.18804(9) 0.74278(15) 0.0198(3) Uani 1 1 d .
N2 N 0.21384(12) 0.37838(9) 0.63620(15) 0.0106(3) Uani 1 1 d .
C3 C 0.44855(16) 0.36946(12) 0.9458(2) 0.0168(4) Uani 1 1 d .
C16 C 0.23876(15) 0.62643(11) 0.83718(19) 0.0134(3) Uani 1 1 d .
C13 C 0.42109(14) 0.51552(11) 0.67027(19) 0.0133(3) Uani 1 1 d .
H13A H 0.4892 0.5288 0.7168 0.016 Uiso 1 1 calc R
H13B H 0.4124 0.5422 0.5845 0.016 Uiso 1 1 calc R
C15 C 0.23030(14) 0.54468(12) 0.87931(18) 0.0126(3) Uani 1 1 d .
C2 C 0.24877(15) 0.32360(12) 0.92749(19) 0.0141(3) Uani 1 1 d .
C18 C 0.11151(17) 0.66961(14) 0.9589(2) 0.0209(4) Uani 1 1 d .
H18 H 0.0705 0.7107 0.9870 0.025 Uiso 1 1 calc R
C17 C 0.18083(15) 0.69082(13) 0.8773(2) 0.0176(4) Uani 1 1 d .
H17 H 0.1884 0.7452 0.8506 0.021 Uiso 1 1 calc R
C19 C 0.10147(16) 0.58774(13) 1.0005(2) 0.0192(4) Uani 1 1 d .
H19 H 0.0537 0.5758 1.0552 0.023 Uiso 1 1 calc R
C1 C 0.36663(14) 0.25478(12) 0.76626(18) 0.0138(3) Uani 1 1 d .
C7 C 0.10722(14) 0.38007(11) 0.61023(18) 0.0103(3) Uani 1 1 d .
C20 C 0.16052(16) 0.52424(13) 0.9623(2) 0.0168(4) Uani 1 1 d .
H20 H 0.1539 0.4701 0.9908 0.020 Uiso 1 1 calc R
Br1 Br 0.346139(14) 0.600083(14) 0.33475(2) 0.01818(4) Uani 1 1 d .
C8 C 0.03465(14) 0.37411(11) 0.6941(2) 0.0134(3) Uani 1 1 d .
H8 H 0.0541 0.3638 0.7838 0.016 Uiso 1 1 calc R
C10 C -0.09674(14) 0.39748(13) 0.5030(2) 0.0175(4) Uani 1 1 d .
H10 H -0.1662 0.4033 0.4690 0.021 Uiso 1 1 calc R
C11 C -0.02592(15) 0.40226(13) 0.4182(2) 0.0162(4) Uani 1 1 d .
H11 H -0.0458 0.4105 0.3281 0.019 Uiso 1 1 calc R
C9 C -0.06762(15) 0.38408(12) 0.6389(2) 0.0162(4) Uani 1 1 d .
H9 H -0.1178 0.3818 0.6927 0.019 Uiso 1 1 calc R
H1 H 0.475(2) 0.4055(17) 0.667(3) 0.028(7) Uiso 1 1 d .

loop_
_atom_site_aniso_label
_atom_site_aniso_U_11
_atom_site_aniso_U_22
_atom_site_aniso_U_33
_atom_site_aniso_U_23
_atom_site_aniso_U_13
_atom_site_aniso_U_12
Re1 0.00880(4) 0.01111(4) 0.00771(4) 0.00070(2) 0.00021(2) 0.00041(2)
O3 0.0208(8) 0.0465(12) 0.0191(8) 0.0040(7) -0.0075(6) -0.0043(7)
N5 0.0116(7) 0.0117(7) 0.0130(7) -0.0009(6) 0.0013(6) 0.0005(5)
C5 0.0119(8) 0.0114(8) 0.0094(7) -0.0008(6) -0.0002(6) 0.0004(6)
N4 0.0116(7) 0.0127(7) 0.0106(7) -0.0015(6) 0.0008(5) 0.0006(6)
O2 0.0227(7) 0.0210(7) 0.0173(7) 0.0044(6) 0.0084(6) 0.0004(6)
C21 0.0195(9) 0.0124(9) 0.0206(9) 0.0024(7) 0.0043(7) -0.0017(7)
C6 0.0120(8) 0.0119(8) 0.0122(8) -0.0005(7) -0.0008(6) -0.0007(7)
C14 0.0107(8) 0.0126(8) 0.0109(8) -0.0005(6) -0.0005(6) 0.0002(6)
C4 0.0116(8) 0.0173(9) 0.0112(8) -0.0006(7) 0.0028(6) 0.0003(7)
N1 0.0092(6) 0.0131(7) 0.0115(7) -0.0004(6) 0.0022(5) 0.0005(5)
N3 0.0127(7) 0.0149(8) 0.0093(7) 0.0000(6) -0.0002(5) 0.0005(6)
C12 0.0183(9) 0.0254(11) 0.0092(8) 0.0010(7) 0.0005(7) 0.0007(8)
O1 0.0234(7) 0.0163(7) 0.0208(7) 0.0013(6) 0.0068(6) 0.0044(6)
N2 0.0087(6) 0.0129(7) 0.0097(7) -0.0001(5) 0.0001(5) 0.0003(5)
C3 0.0148(9) 0.0212(10) 0.0138(9) 0.0025(7) 0.0003(7) -0.0011(7)
C16 0.0118(8) 0.0160(9) 0.0118(8) -0.0015(7) 0.0002(6) -0.0001(7)
C13 0.0120(8) 0.0127(8) 0.0159(8) -0.0001(7) 0.0043(6) -0.0018(6)
C15 0.0122(8) 0.0144(8) 0.0109(8) -0.0020(6) 0.0008(6) 0.0009(7)
C2 0.0154(8) 0.0130(9) 0.0128(8) 0.0000(7) -0.0007(6) 0.0020(7)
C18 0.0204(10) 0.0199(10) 0.0235(10) -0.0062(8) 0.0068(8) 0.0036(8)
C17 0.0184(9) 0.0159(9) 0.0186(9) -0.0034(7) 0.0030(7) 0.0011(7)
C19 0.0181(9) 0.0228(11) 0.0185(9) -0.0039(8) 0.0079(7) -0.0004(8)
C1 0.0130(8) 0.0180(9) 0.0105(8) 0.0032(7) 0.0024(6) 0.0000(7)
C7 0.0088(7) 0.0102(8) 0.0115(8) 0.0000(6) 0.0002(6) -0.0002(6)
C20 0.0193(9) 0.0170(9) 0.0147(8) -0.0016(7) 0.0048(7) -0.0013(7)
Br1 0.01128(8) 0.02007(10) 0.02366(10) 0.00737(8) 0.00418(7) 0.00280(7)
C8 0.0107(8) 0.0154(9) 0.0141(8) -0.0013(7) 0.0017(6) -0.0010(6)
C10 0.0106(8) 0.0157(9) 0.0247(10) -0.0017(8) -0.0020(7) 0.0007(7)
C11 0.0146(8) 0.0159(9) 0.0164(9) -0.0011(7) -0.0028(7) 0.0006(7)
C9 0.0110(8) 0.0164(9) 0.0215(10) -0.0031(7) 0.0035(7) -0.0015(7)

loop_
_atom_type_symbol
_atom_type_description
_atom_type_scat_dispersion_real
_atom_type_scat_dispersion_imag
_atom_type_scat_source
C C 0.0033 0.0016 'International Tables Vol C Tables 4.2.6.8 and 6.1.1.4'
H H 0.0000 0.0000 'International Tables Vol C Tables 4.2.6.8 and 6.1.1.4'
N N 0.0061 0.0033 'International Tables Vol C Tables 4.2.6.8 and 6.1.1.4'
O O 0.0106 0.0060 'International Tables Vol C Tables 4.2.6.8 and 6.1.1.4'
Br Br -0.2901 2.4595 'International Tables Vol C Tables 4.2.6.8 and 6.1.1.4'
Re Re -1.0185 7.2310 'International Tables Vol C Tables 4.2.6.8 and 6.1.1.4'

loop_
_geom_angle_atom_site_label_1
_geom_angle_atom_site_label_2
_geom_angle_atom_site_label_3
_geom_angle
C2 Re1 C1 89.26(8)
C2 Re1 C3 90.00(8)
C1 Re1 C3 89.63(8)
C2 Re1 N2 98.58(7)
C1 Re1 N2 94.50(7)
C3 Re1 N2 170.50(7)
C2 Re1 N4 98.88(7)
C1 Re1 N4 171.04(7)
C3 Re1 N4 94.09(7)
N2 Re1 N4 80.65(6)
C2 Re1 N1 172.90(7)
C1 Re1 N1 94.72(7)
C3 Re1 N1 95.89(7)
N2 Re1 N1 75.27(6)
N4 Re1 N1 76.80(6)
C14 N5 C16 106.76(15)
C14 N5 C21 127.24(17)
C16 N5 C21 125.96(16)
N2 C5 N3 112.46(16)
N2 C5 C4 119.35(16)
N3 C5 C4 128.18(16)
C14 N4 C15 105.95(16)
C14 N4 Re1 116.00(13)
C15 N4 Re1 137.59(13)
N3 C6 C11 131.56(18)
N3 C6 C7 106.39(15)
C11 C6 C7 121.94(18)
N4 C14 N5 112.59(17)
N4 C14 C13 120.88(17)
N5 C14 C13 126.52(17)
C5 C4 N1 108.14(14)
C13 N1 C4 113.35(15)
C13 N1 Re1 112.13(11)
C4 N1 Re1 109.63(11)
C5 N3 C6 106.74(15)
C5 N3 C12 127.98(16)
C6 N3 C12 125.27(16)
C5 N2 C7 106.37(15)
C5 N2 Re1 116.39(12)
C7 N2 Re1 137.11(13)
O3 C3 Re1 179.4(2)
N5 C16 C17 131.12(18)
N5 C16 C15 106.35(16)
C17 C16 C15 122.50(18)
C14 C13 N1 109.71(15)
N4 C15 C20 131.17(18)
N4 C15 C16 108.34(16)
C20 C15 C16 120.47(18)
O2 C2 Re1 178.77(17)
C17 C18 C19 121.57(19)
C18 C17 C16 116.41(19)
C20 C19 C18 121.81(19)
O1 C1 Re1 178.89(17)
N2 C7 C8 131.06(17)
N2 C7 C6 108.01(16)
C8 C7 C6 120.86(17)
C19 C20 C15 117.22(19)
C9 C8 C7 117.41(18)
C11 C10 C9 122.20(18)
C10 C11 C6 116.47(18)
C8 C9 C10 121.10(19)

loop_
_geom_bond_atom_site_label_1
_geom_bond_atom_site_label_2
_geom_bond_distance
Re1 C2 1.909(2)
Re1 C1 1.917(2)
Re1 C3 1.927(2)
Re1 N2 2.1498(15)
Re1 N4 2.1508(16)
Re1 N1 2.2274(16)
O3 C3 1.151(3)
N5 C14 1.344(2)
N5 C16 1.389(3)
N5 C21 1.462(2)
C5 N2 1.320(2)
C5 N3 1.351(2)
C5 C4 1.490(2)
N4 C14 1.332(2)
N4 C15 1.387(2)
O2 C2 1.154(2)
C6 N3 1.383(2)
C6 C11 1.394(3)
C6 C7 1.401(3)
C14 C13 1.483(3)
C4 N1 1.493(2)
N1 C13 1.492(2)
N3 C12 1.460(2)
O1 C1 1.154(2)
N2 C7 1.388(2)
C16 C17 1.391(3)
C16 C15 1.398(3)
C15 C20 1.391(3)
C18 C17 1.380(3)
C18 C19 1.401(3)
C19 C20 1.381(3)
C7 C8 1.391(3)
C8 C9 1.385(3)
C10 C11 1.378(3)
C10 C9 1.402(3)
